data_7709210
loop_
_publ_author_name
'Deshmukh, Pratiksha P.'
'Malankar, Gauri S.'
'Arunima, S.'
'Navalkar, Ambuja'
'Maji, Samir Kumar'
'Murale, Dhiraj P.'
'Saravanan, R.'
'Manjare, Sudesh T.'

_publ_section_title
;
 Efficient Chemodosimeter for Hg(II) Via Diselenide Oxidation
;
_journal_name_full 'Dalton Transactions'
_journal_paper_doi 10.1039/D1DT04038C
_journal_year 2022
_chemical_formula_sum 'C17 H14 N O3 Se'
_chemical_formula_weight 359.25
_space_group_crystal_system monoclinic
_space_group_IT_number 14
_space_group_name_Hall '-P 2yn'
_space_group_name_H-M_alt 'P 1 21/n 1'
_atom_sites_solution_hydrogens mixed
_audit_creation_method SHELXL-2018/3
_audit_update_record
;
2021-09-04 deposited with the CCDC.	2022-01-03 downloaded from the CCDC.
;
_cell_angle_alpha 90
_cell_angle_beta 110.099(8)
_cell_angle_gamma 90
_cell_formula_units_Z 4
_cell_length_a 7.7511(5)
_cell_length_b 23.9217(13)
_cell_length_c 8.4244(6)
_cell_measurement_reflns_used 7966
_cell_measurement_temperature 120(2)
_cell_measurement_theta_max 30.8650
_cell_measurement_theta_min 2.7050
_cell_volume 1466.92(18)
_computing_cell_refinement 'CrysAlisPro 1.171.39.46 (Rigaku OD, 2018)'
_computing_data_collection 'CrysAlisPro 1.171.39.46 (Rigaku OD, 2018)'
_computing_data_reduction 'CrysAlisPro 1.171.39.46 (Rigaku OD, 2018)'
_computing_structure_refinement 'SHELXL-2018/3 (Sheldrick, 2018)'
_computing_structure_solution 'SHELXT 2014/4 (Sheldrick, 2014)'
_diffrn_ambient_temperature 120(2)
_diffrn_measured_fraction_theta_full 0.995
_diffrn_measured_fraction_theta_max 0.997
_diffrn_measurement_device_type 'dtrek-CrysAlisPro-abstract goniometer imported'
_diffrn_measurement_method '\w scans'
_diffrn_radiation_type MoK\a
_diffrn_radiation_wavelength 0.71073
_diffrn_reflns_av_R_equivalents 0.1384
_diffrn_reflns_av_unetI/netI 0.0835
_diffrn_reflns_Laue_measured_fraction_full 0.995
_diffrn_reflns_Laue_measured_fraction_max 0.997
_diffrn_reflns_limit_h_max 10
_diffrn_reflns_limit_h_min -10
_diffrn_reflns_limit_k_max 32
_diffrn_reflns_limit_k_min -32
_diffrn_reflns_limit_l_max 11
_diffrn_reflns_limit_l_min -11
_diffrn_reflns_number 31198
_diffrn_reflns_point_group_measured_fraction_full 0.995
_diffrn_reflns_point_group_measured_fraction_max 0.997
_diffrn_reflns_theta_full 25.242
_diffrn_reflns_theta_max 28.697
_diffrn_reflns_theta_min 3.087
_diffrn_source 'fine-focus sealed X-ray tube'
_exptl_absorpt_coefficient_mu 2.572
_exptl_absorpt_correction_T_max 1.00000
_exptl_absorpt_correction_T_min 0.82319
_exptl_absorpt_correction_type multi-scan
_exptl_absorpt_process_details
;
CrysAlisPro 1.171.39.46 (Rigaku Oxford Diffraction, 2018)
Empirical absorption correction using spherical harmonics,
 implemented in SCALE3 ABSPACK scaling algorithm.
;
_exptl_crystal_colour 'clear pale colourless'
_exptl_crystal_density_diffrn 1.627
_exptl_crystal_description plate
_exptl_crystal_F_000 724
_exptl_crystal_size_max 0.170
_exptl_crystal_size_mid 0.106
_exptl_crystal_size_min 0.036
_refine_diff_density_max 1.623
_refine_diff_density_min -0.675
_refine_diff_density_rms 0.144
_refine_ls_extinction_method none
_refine_ls_goodness_of_fit_ref 1.049
_refine_ls_hydrogen_treatment constr
_refine_ls_matrix_type full
_refine_ls_number_parameters 201
_refine_ls_number_reflns 3776
_refine_ls_number_restraints 0
_refine_ls_restrained_S_all 1.049
_refine_ls_R_factor_all 0.1093
_refine_ls_R_factor_gt 0.0677
_refine_ls_shift/su_max 0.000
_refine_ls_shift/su_mean 0.000
_refine_ls_structure_factor_coef Fsqd
_refine_ls_weighting_details 'w=1/[\s^2^(Fo^2^)+(0.0699P)^2^+2.7908P] where P=(Fo^2^+2Fc^2^)/3'
_refine_ls_weighting_scheme calc
_refine_ls_wR_factor_gt 0.1495
_refine_ls_wR_factor_ref 0.1771
_reflns_Friedel_coverage 0.000
_reflns_number_gt 2527
_reflns_number_total 3776
_reflns_threshold_expression 'I > 2\s(I)'
_cod_data_source_file d1dt04038c2.cif
_cod_data_source_block Compound_4
_cod_original_sg_symbol_H-M 'P 21/n'
_cod_database_code 7709210
_shelx_shelxl_version_number 2018/3
_shelx_space_group_comment
;
The symmetry employed for this shelxl refinement is uniquely defined
by the following loop, which should always be used as a source of
symmetry information in preference to the above space-group names.
They are only intended as comments.
;

loop_
_space_group_symop_operation_xyz
'x, y, z'
'-x+1/2, y+1/2, -z+1/2'
'-x, -y, -z'
'x-1/2, -y-1/2, z-1/2'

loop_
_atom_site_label
_atom_site_type_symbol
_atom_site_fract_x
_atom_site_fract_y
_atom_site_fract_z
_atom_site_U_iso_or_equiv
_atom_site_adp_type
_atom_site_occupancy
_atom_site_site_symmetry_order
_atom_site_calc_flag
_atom_site_refinement_flags_posn
_atom_site_refinement_flags_adp
_atom_site_refinement_flags_occupancy
_atom_site_disorder_assembly
_atom_site_disorder_group
Se1 Se 0.40746(7) 0.33978(2) 0.65792(7) 0.02998(19) Uani 1 1 d . . . . .
O1 O 0.4908(6) 0.23387(17) 0.8034(6) 0.0483(11) Uani 1 1 d . . . . .
O2 O 0.5990(4) 0.44036(15) 0.8400(4) 0.0247(7) Uani 1 1 d . . . . .
O3 O 0.8433(6) 0.45636(19) 1.0626(5) 0.0475(11) Uani 1 1 d . . . . .
N1 N 0.0949(6) 0.39367(18) 0.3442(5) 0.0316(10) Uani 1 1 d . . . . .
H1A H 0.021004 0.378698 0.388299 0.038 Uiso 1 1 d R U . . .
H1B H 0.031890 0.410354 0.251997 0.038 Uiso 1 1 d R U . . .
C1 C 0.3752(10) 0.2331(3) 0.8702(9) 0.0496(16) Uani 1 1 d . . . . .
H1 H 0.377215 0.202374 0.942241 0.060 Uiso 1 1 calc R U . . .
C2 C 0.2314(8) 0.2758(2) 0.8495(8) 0.0387(13) Uani 1 1 d . . . . .
C3 C 0.1018(10) 0.2651(3) 0.9257(10) 0.0581(19) Uani 1 1 d . . . . .
H3 H 0.110701 0.231979 0.990068 0.070 Uiso 1 1 calc R U . . .
C4 C -0.0400(10) 0.3024(3) 0.9087(9) 0.0545(18) Uani 1 1 d . . . . .
H4 H -0.130060 0.294603 0.958807 0.065 Uiso 1 1 calc R U . . .
C5 C -0.0488(8) 0.3506(3) 0.8184(8) 0.0401(14) Uani 1 1 d . . . . .
H5 H -0.146118 0.376363 0.805033 0.048 Uiso 1 1 calc R U . . .
C6 C 0.0839(7) 0.3622(2) 0.7462(6) 0.0284(11) Uani 1 1 d . . . . .
H6 H 0.078675 0.396418 0.687645 0.034 Uiso 1 1 calc R U . . .
C7 C 0.2243(7) 0.3242(2) 0.7587(6) 0.0296(11) Uani 1 1 d . . . . .
C8 C 0.3479(6) 0.4164(2) 0.5993(6) 0.0223(10) Uani 1 1 d . . . . .
C9 C 0.2027(6) 0.4321(2) 0.4523(6) 0.0223(10) Uani 1 1 d . . . . .
C10 C 0.1670(6) 0.4901(2) 0.4204(6) 0.0245(10) Uani 1 1 d . . . . .
H10 H 0.070150 0.501591 0.321593 0.029 Uiso 1 1 calc R U . . .
C11 C 0.2691(7) 0.52936(19) 0.5289(6) 0.0227(10) Uani 1 1 d . . . . .
H11 H 0.239429 0.567712 0.505277 0.027 Uiso 1 1 calc R U . . .
C12 C 0.4168(6) 0.5151(2) 0.6745(5) 0.0221(10) Uani 1 1 d . . . . .
C13 C 0.4529(6) 0.4579(2) 0.7047(6) 0.0218(10) Uani 1 1 d . . . . .
C14 C 0.7163(7) 0.4771(2) 0.9514(6) 0.0321(12) Uani 1 1 d . . . . .
C15 C 0.6732(8) 0.5355(2) 0.9256(6) 0.0342(12) Uani 1 1 d . . . . .
H15 H 0.748697 0.561625 1.003673 0.041 Uiso 1 1 calc R U . . .
C16 C 0.5289(7) 0.5548(2) 0.7942(6) 0.0282(11) Uani 1 1 d . . . . .
C17 C 0.4883(8) 0.6158(2) 0.7739(7) 0.0392(14) Uani 1 1 d . . . . .
H17A H 0.494417 0.628408 0.665349 0.059 Uiso 1 1 calc R U . . .
H17B H 0.578899 0.636240 0.866024 0.059 Uiso 1 1 calc R U . . .
H17C H 0.364979 0.622738 0.777129 0.059 Uiso 1 1 calc R U . . .

loop_
_atom_site_aniso_label
_atom_site_aniso_U_11
_atom_site_aniso_U_22
_atom_site_aniso_U_33
_atom_site_aniso_U_23
_atom_site_aniso_U_13
_atom_site_aniso_U_12
Se1 0.0280(3) 0.0257(3) 0.0379(3) 0.0038(2) 0.0134(2) 0.0049(2)
O1 0.049(3) 0.033(2) 0.062(3) 0.010(2) 0.019(2) 0.013(2)
O2 0.0196(16) 0.0288(18) 0.0203(16) 0.0004(14) -0.0003(13) 0.0051(14)
O3 0.038(2) 0.060(3) 0.030(2) 0.000(2) -0.0070(18) 0.009(2)
N1 0.027(2) 0.030(2) 0.030(2) 0.0087(19) -0.0009(18) -0.0076(19)
C1 0.053(4) 0.035(3) 0.056(4) 0.015(3) 0.012(3) 0.004(3)
C2 0.037(3) 0.034(3) 0.048(3) 0.009(3) 0.018(3) 0.003(2)
C3 0.064(5) 0.046(4) 0.079(5) 0.025(4) 0.044(4) 0.004(3)
C4 0.050(4) 0.056(4) 0.073(5) 0.010(4) 0.040(4) 0.002(3)
C5 0.036(3) 0.040(3) 0.051(4) -0.002(3) 0.023(3) 0.004(3)
C6 0.026(3) 0.029(3) 0.030(3) -0.005(2) 0.010(2) 0.002(2)
C7 0.028(3) 0.028(3) 0.030(3) -0.002(2) 0.007(2) -0.003(2)
C8 0.020(2) 0.022(2) 0.024(2) 0.0052(19) 0.0060(19) 0.0001(19)
C9 0.018(2) 0.025(2) 0.024(2) -0.0002(19) 0.0065(19) -0.0011(19)
C10 0.018(2) 0.031(3) 0.021(2) 0.006(2) 0.0030(19) 0.002(2)
C11 0.024(2) 0.019(2) 0.026(2) 0.0024(19) 0.009(2) 0.0033(19)
C12 0.019(2) 0.029(2) 0.017(2) 0.0000(19) 0.0061(18) -0.0034(19)
C13 0.018(2) 0.028(3) 0.018(2) 0.0022(19) 0.0058(18) 0.0031(19)
C14 0.023(3) 0.048(3) 0.022(2) -0.003(2) 0.003(2) -0.001(2)
C15 0.032(3) 0.045(3) 0.023(3) -0.010(2) 0.007(2) -0.008(2)
C16 0.031(3) 0.029(3) 0.027(2) -0.008(2) 0.014(2) -0.006(2)
C17 0.046(4) 0.032(3) 0.039(3) -0.010(2) 0.014(3) -0.008(3)

loop_
_atom_type_symbol
_atom_type_description
_atom_type_scat_dispersion_real
_atom_type_scat_dispersion_imag
_atom_type_scat_source
C C 0.0033 0.0016 'International Tables Vol C Tables 4.2.6.8 and 6.1.1.4'
H H 0.0000 0.0000 'International Tables Vol C Tables 4.2.6.8 and 6.1.1.4'
N N 0.0061 0.0033 'International Tables Vol C Tables 4.2.6.8 and 6.1.1.4'
O O 0.0106 0.0060 'International Tables Vol C Tables 4.2.6.8 and 6.1.1.4'
Se Se -0.0929 2.2259 'International Tables Vol C Tables 4.2.6.8 and 6.1.1.4'

loop_
_geom_angle_atom_site_label_1
_geom_angle_atom_site_label_2
_geom_angle_atom_site_label_3
_geom_angle
_geom_angle_site_symmetry_1
_geom_angle_site_symmetry_3
_geom_angle_publ_flag
C8 Se1 C7 98.6(2) . . ?
C13 O2 C14 122.4(4) . . ?
C9 N1 H1A 109.8 . . ?
C9 N1 H1B 108.6 . . ?
H1A N1 H1B 109.1 . . ?
O1 C1 C2 125.7(6) . . ?
O1 C1 H1 117.2 . . ?
C2 C1 H1 117.2 . . ?
C7 C2 C3 120.9(5) . . ?
C7 C2 C1 122.1(5) . . ?
C3 C2 C1 117.0(5) . . ?
C4 C3 C2 120.6(6) . . ?
C4 C3 H3 119.7 . . ?
C2 C3 H3 119.7 . . ?
C5 C4 C3 119.0(6) . . ?
C5 C4 H4 120.5 . . ?
C3 C4 H4 120.5 . . ?
C4 C5 C6 120.4(6) . . ?
C4 C5 H5 119.8 . . ?
C6 C5 H5 119.8 . . ?
C5 C6 C7 120.9(5) . . ?
C5 C6 H6 119.5 . . ?
C7 C6 H6 119.5 . . ?
C2 C7 C6 118.0(5) . . ?
C2 C7 Se1 120.8(4) . . ?
C6 C7 Se1 121.1(4) . . ?
C13 C8 C9 119.0(4) . . ?
C13 C8 Se1 118.8(3) . . ?
C9 C8 Se1 122.1(4) . . ?
N1 C9 C8 122.0(4) . . ?
N1 C9 C10 119.8(4) . . ?
C8 C9 C10 118.1(4) . . ?
C11 C10 C9 121.1(4) . . ?
C11 C10 H10 119.4 . . ?
C9 C10 H10 119.4 . . ?
C10 C11 C12 122.2(4) . . ?
C10 C11 H11 118.9 . . ?
C12 C11 H11 118.9 . . ?
C11 C12 C13 116.6(4) . . ?
C11 C12 C16 124.6(5) . . ?
C13 C12 C16 118.8(4) . . ?
O2 C13 C8 116.6(4) . . ?
O2 C13 C12 120.4(4) . . ?
C8 C13 C12 123.0(4) . . ?
O3 C14 O2 115.9(5) . . ?
O3 C14 C15 127.1(5) . . ?
O2 C14 C15 117.0(4) . . ?
C16 C15 C14 122.6(5) . . ?
C16 C15 H15 118.7 . . ?
C14 C15 H15 118.7 . . ?
C15 C16 C12 118.5(5) . . ?
C15 C16 C17 120.6(5) . . ?
C12 C16 C17 120.8(5) . . ?
C16 C17 H17A 109.5 . . ?
C16 C17 H17B 109.5 . . ?
H17A C17 H17B 109.5 . . ?
C16 C17 H17C 109.5 . . ?
H17A C17 H17C 109.5 . . ?
H17B C17 H17C 109.5 . . ?

loop_
_geom_bond_atom_site_label_1
_geom_bond_atom_site_label_2
_geom_bond_distance
_geom_bond_site_symmetry_2
_geom_bond_publ_flag
Se1 C8 1.912(5) . ?
Se1 C7 1.924(5) . ?
O1 C1 1.211(8) . ?
O2 C13 1.368(5) . ?
O2 C14 1.377(6) . ?
O3 C14 1.208(6) . ?
N1 C9 1.360(6) . ?
N1 H1A 0.8605 . ?
N1 H1B 0.8606 . ?
C1 C2 1.478(8) . ?
C1 H1 0.9500 . ?
C2 C7 1.379(7) . ?
C2 C3 1.389(8) . ?
C3 C4 1.383(9) . ?
C3 H3 0.9500 . ?
C4 C5 1.372(9) . ?
C4 H4 0.9500 . ?
C5 C6 1.390(7) . ?
C5 H5 0.9500 . ?
C6 C7 1.393(7) . ?
C6 H6 0.9500 . ?
C8 C13 1.393(7) . ?
C8 C9 1.408(6) . ?
C9 C10 1.423(7) . ?
C10 C11 1.359(7) . ?
C10 H10 0.9500 . ?
C11 C12 1.402(6) . ?
C11 H11 0.9500 . ?
C12 C13 1.404(7) . ?
C12 C16 1.438(7) . ?
C14 C15 1.434(8) . ?
C15 C16 1.356(8) . ?
C15 H15 0.9500 . ?
C16 C17 1.490(8) . ?
C17 H17A 0.9800 . ?
C17 H17B 0.9800 . ?
C17 H17C 0.9800 . ?

loop_
_geom_hbond_atom_site_label_D
_geom_hbond_atom_site_label_H
_geom_hbond_atom_site_label_A
_geom_hbond_distance_DH
_geom_hbond_distance_HA
_geom_hbond_distance_DA
_geom_hbond_angle_DHA
_geom_hbond_site_symmetry_A
_geom_hbond_publ_flag
N1 H1B O3 0.86 2.07 2.916(6) 166.7 1_454 yes
C10 H10 O3 0.95 2.53 3.292(6) 137.6 1_454 yes

loop_
_geom_torsion_atom_site_label_1
_geom_torsion_atom_site_label_2
_geom_torsion_atom_site_label_3
_geom_torsion_atom_site_label_4
_geom_torsion
_geom_torsion_site_symmetry_1
_geom_torsion_site_symmetry_2
_geom_torsion_site_symmetry_3
_geom_torsion_site_symmetry_4
_geom_torsion_publ_flag
O1 C1 C2 C7 -5.1(10) . . . . ?
O1 C1 C2 C3 174.8(7) . . . . ?
C7 C2 C3 C4 1.5(11) . . . . ?
C1 C2 C3 C4 -178.3(7) . . . . ?
C2 C3 C4 C5 -1.4(11) . . . . ?
C3 C4 C5 C6 -0.5(10) . . . . ?
C4 C5 C6 C7 2.3(9) . . . . ?
C3 C2 C7 C6 0.3(9) . . . . ?
C1 C2 C7 C6 -179.9(5) . . . . ?
C3 C2 C7 Se1 178.5(5) . . . . ?
C1 C2 C7 Se1 -1.7(8) . . . . ?
C5 C6 C7 C2 -2.2(8) . . . . ?
C5 C6 C7 Se1 179.6(4) . . . . ?
C13 C8 C9 N1 -179.9(4) . . . . ?
Se1 C8 C9 N1 0.7(6) . . . . ?
C13 C8 C9 C10 -1.5(7) . . . . ?
Se1 C8 C9 C10 179.1(3) . . . . ?
N1 C9 C10 C11 178.0(4) . . . . ?
C8 C9 C10 C11 -0.4(7) . . . . ?
C9 C10 C11 C12 1.7(7) . . . . ?
C10 C11 C12 C13 -1.0(7) . . . . ?
C10 C11 C12 C16 -179.6(5) . . . . ?
C14 O2 C13 C8 178.3(4) . . . . ?
C14 O2 C13 C12 -0.2(6) . . . . ?
C9 C8 C13 O2 -176.1(4) . . . . ?
Se1 C8 C13 O2 3.2(6) . . . . ?
C9 C8 C13 C12 2.3(7) . . . . ?
Se1 C8 C13 C12 -178.3(3) . . . . ?
C11 C12 C13 O2 177.3(4) . . . . ?
C16 C12 C13 O2 -3.9(6) . . . . ?
C11 C12 C13 C8 -1.1(7) . . . . ?
C16 C12 C13 C8 177.7(4) . . . . ?
C13 O2 C14 O3 -177.8(4) . . . . ?
C13 O2 C14 C15 3.5(6) . . . . ?
O3 C14 C15 C16 178.6(5) . . . . ?
O2 C14 C15 C16 -2.9(8) . . . . ?
C14 C15 C16 C12 -1.1(8) . . . . ?
C14 C15 C16 C17 179.3(5) . . . . ?
C11 C12 C16 C15 -176.9(5) . . . . ?
C13 C12 C16 C15 4.5(7) . . . . ?
C11 C12 C16 C17 2.8(7) . . . . ?
C13 C12 C16 C17 -175.9(5) . . . . ?
